data_4303333
loop_
_publ_author_name
'David V. Partyka'
'Nihal Deligonul'

_publ_section_title
;
Phosphine- and Carbene-Ligated Silver Acetate: Easily-Accessed Synthons for
Reactions with Silylated Nucleophiles
;
_journal_name_full 'Inorganic Chemistry'
_journal_page_first 9463
_journal_page_last 9475
_journal_paper_doi 10.1021/ic901371g
_journal_volume 48
_journal_year 2009
_chemical_formula_moiety 'C40 H70 Ag2 N6 P2'
_chemical_formula_sum 'C40 H70 Ag2 N6 P2'
_chemical_formula_weight 912.70
_chemical_name_systematic
;
 ?
;
_space_group_IT_number 2
_symmetry_cell_setting triclinic
_symmetry_space_group_name_Hall '-P 1'
_symmetry_space_group_name_H-M 'P -1'
_atom_sites_solution_hydrogens geom
_atom_sites_solution_primary direct
_atom_sites_solution_secondary difmap
_audit_creation_method SHELXL-97
_cell_angle_alpha 101.1320(10)
_cell_angle_beta 98.3430(10)
_cell_angle_gamma 96.0500(10)
_cell_formula_units_Z 1
_cell_length_a 8.2098(8)
_cell_length_b 9.9738(10)
_cell_length_c 15.2288(15)
_cell_measurement_reflns_used 9072
_cell_measurement_temperature 100(2)
_cell_measurement_theta_max 28.37
_cell_measurement_theta_min 2.26
_cell_volume 1199.1(2)
_computing_cell_refinement 'Bruker SMART'
_computing_data_collection 'Bruker SMART'
_computing_data_reduction 'Bruker SAINT'
_computing_molecular_graphics 'Bruker SHELXTL'
_computing_publication_material 'Bruker SHELXTL'
_computing_structure_refinement 'SHELXL-97 (Sheldrick, 1997)'
_computing_structure_solution 'SHELXS-97 (Sheldrick, 1990)'
_diffrn_ambient_temperature 100(2)
_diffrn_measured_fraction_theta_full 0.988
_diffrn_measured_fraction_theta_max 0.988
_diffrn_measurement_device_type 'Bruker ASX APEX II CCD area detector'
_diffrn_measurement_method 'phi and omega scans'
_diffrn_radiation_monochromator graphite
_diffrn_radiation_source 'fine-focus sealed tube'
_diffrn_radiation_type MoK\a
_diffrn_radiation_wavelength 0.71073
_diffrn_reflns_av_R_equivalents 0.0216
_diffrn_reflns_av_sigmaI/netI 0.0281
_diffrn_reflns_limit_h_max 10
_diffrn_reflns_limit_h_min -10
_diffrn_reflns_limit_k_max 12
_diffrn_reflns_limit_k_min -12
_diffrn_reflns_limit_l_max 19
_diffrn_reflns_limit_l_min -19
_diffrn_reflns_number 14186
_diffrn_reflns_theta_full 27.50
_diffrn_reflns_theta_max 27.50
_diffrn_reflns_theta_min 1.38
_diffrn_standards_decay_% 0
_diffrn_standards_number 0
_exptl_absorpt_coefficient_mu 0.914
_exptl_absorpt_correction_T_max 0.9472
_exptl_absorpt_correction_T_min 0.8982
_exptl_absorpt_correction_type multi-scan
_exptl_absorpt_process_details 'AXScale in APEX 2 (Bruker,2004)'
_exptl_crystal_colour colourless
_exptl_crystal_density_diffrn 1.264
_exptl_crystal_density_meas ?
_exptl_crystal_density_method .
_exptl_crystal_description irregular
_exptl_crystal_F_000 476
_exptl_crystal_size_max 0.12
_exptl_crystal_size_mid 0.12
_exptl_crystal_size_min 0.06
_refine_diff_density_max 0.487
_refine_diff_density_min -0.594
_refine_diff_density_rms 0.107
_refine_ls_extinction_coef 0.0117(11)
_refine_ls_extinction_expression Fc^*^=kFc[1+0.001xFc^2^\l^3^/sin(2\q)]^-1/4^
_refine_ls_extinction_method SHELXL
_refine_ls_goodness_of_fit_ref 1.225
_refine_ls_hydrogen_treatment constr
_refine_ls_matrix_type full
_refine_ls_number_parameters 227
_refine_ls_number_reflns 5436
_refine_ls_number_restraints 0
_refine_ls_restrained_S_all 1.225
_refine_ls_R_factor_all 0.0301
_refine_ls_R_factor_gt 0.0281
_refine_ls_shift/su_max 0.009
_refine_ls_shift/su_mean 0.001
_refine_ls_structure_factor_coef Fsqd
_refine_ls_weighting_details 'calc w=1/[\s^2^(Fo^2^)+(0.0508P)^2^+0.0000P] where P=(Fo^2^+2Fc^2^)/3'
_refine_ls_weighting_scheme calc
_refine_ls_wR_factor_gt 0.0860
_refine_ls_wR_factor_ref 0.0872
_reflns_number_gt 4993
_reflns_number_total 5436
_reflns_threshold_expression >2sigma(I)
_cod_data_source_file ic901371g_si_001_04.cif
_cod_data_source_block nd012309_0m
_cod_depositor_comments
;
The following automatic conversions were performed:
'_symmetry_cell_setting' value 'Triclinic' changed to 'triclinic'
according to '/home/saulius/struct/CIF-dictionaries/cif_core.dic'
dictionary named 'cif_core.dic' version 2.4.1 from 2010-06-29.

Automatic conversion script
Id: cif_fix_enum 1527 2010-12-29 10:47:43Z saulius 
;
_cod_database_code 4303333

loop_
_symmetry_equiv_pos_as_xyz
'x, y, z'
'-x, -y, -z'

loop_
_atom_site_label
_atom_site_type_symbol
_atom_site_fract_x
_atom_site_fract_y
_atom_site_fract_z
_atom_site_U_iso_or_equiv
_atom_site_adp_type
_atom_site_occupancy
_atom_site_symmetry_multiplicity
_atom_site_calc_flag
_atom_site_refinement_flags
_atom_site_disorder_assembly
_atom_site_disorder_group
Ag1 Ag 0.678764(18) 0.129404(15) 0.090579(11) 0.02386(8) Uani 1 1 d . . .
P1 P 0.91380(6) 0.27381(5) 0.18195(4) 0.01952(12) Uani 1 1 d . . .
N1 N 0.6399(2) 0.09968(19) -0.06226(13) 0.0243(4) Uani 1 1 d . . .
N2 N 0.4787(2) -0.00870(19) 0.12370(13) 0.0266(4) Uani 1 1 d . . .
C7 C 1.2161(3) 0.4207(2) 0.15216(15) 0.0242(4) Uani 1 1 d . . .
H7A H 1.2880 0.3803 0.1952 0.029 Uiso 1 1 calc R . .
H7B H 1.1838 0.5057 0.1865 0.029 Uiso 1 1 calc R . .
N3 N 0.3365(3) -0.1348(2) 0.20033(15) 0.0363(5) Uani 1 1 d . . .
C13 C 0.8698(3) 0.4387(2) 0.24488(14) 0.0223(4) Uani 1 1 d . . .
H13 H 0.9741 0.4872 0.2860 0.027 Uiso 1 1 calc R . .
C2 C 1.0608(3) 0.3180(2) 0.10852(14) 0.0207(4) Uani 1 1 d . . .
H2 H 0.9977 0.3619 0.0631 0.025 Uiso 1 1 calc R . .
C6 C 1.3117(3) 0.4560(2) 0.07887(16) 0.0264(5) Uani 1 1 d . . .
H6A H 1.2420 0.5017 0.0382 0.032 Uiso 1 1 calc R . .
H6B H 1.4134 0.5212 0.1077 0.032 Uiso 1 1 calc R . .
C3 C 1.1093(3) 0.1872(2) 0.05377(15) 0.0237(4) Uani 1 1 d . . .
H3A H 1.1763 0.1409 0.0953 0.028 Uiso 1 1 calc R . .
H3B H 1.0077 0.1228 0.0239 0.028 Uiso 1 1 calc R . .
C8 C 0.8109(3) 0.5323(2) 0.18215(15) 0.0251(4) Uani 1 1 d . . .
H8A H 0.7078 0.4858 0.1406 0.030 Uiso 1 1 calc R . .
H8B H 0.8967 0.5507 0.1449 0.030 Uiso 1 1 calc R . .
C14 C 1.0325(3) 0.1946(2) 0.26694(15) 0.0252(4) Uani 1 1 d . . .
H14 H 1.1121 0.1429 0.2347 0.030 Uiso 1 1 calc R . .
C15 C 1.1378(3) 0.2963(2) 0.34815(15) 0.0287(5) Uani 1 1 d . . .
H15A H 1.2125 0.3627 0.3265 0.034 Uiso 1 1 calc R . .
H15B H 1.0646 0.3488 0.3837 0.034 Uiso 1 1 calc R . .
C19 C 0.9206(3) 0.0874(2) 0.29845(16) 0.0309(5) Uani 1 1 d . . .
H19A H 0.8390 0.1335 0.3310 0.037 Uiso 1 1 calc R . .
H19B H 0.8585 0.0192 0.2449 0.037 Uiso 1 1 calc R . .
C10 C 0.6542(3) 0.6466(3) 0.30000(16) 0.0316(5) Uani 1 1 d . . .
H10A H 0.5434 0.6093 0.2632 0.038 Uiso 1 1 calc R . .
H10B H 0.6451 0.7364 0.3389 0.038 Uiso 1 1 calc R . .
C9 C 0.7778(3) 0.6683(2) 0.23754(17) 0.0305(5) Uani 1 1 d . . .
H9A H 0.8837 0.7188 0.2743 0.037 Uiso 1 1 calc R . .
H9B H 0.7345 0.7258 0.1957 0.037 Uiso 1 1 calc R . .
C12 C 0.7378(3) 0.4122(2) 0.30309(16) 0.0278(5) Uani 1 1 d . . .
H12A H 0.6330 0.3653 0.2634 0.033 Uiso 1 1 calc R . .
H12B H 0.7754 0.3510 0.3437 0.033 Uiso 1 1 calc R . .
C1 C 0.7199(3) 0.1712(3) -0.11123(18) 0.0316(5) Uani 1 1 d . . .
H1 H 0.8098 0.2424 -0.0852 0.038 Uiso 1 1 calc R . .
C11 C 0.7069(3) 0.5474(3) 0.35967(16) 0.0330(5) Uani 1 1 d . . .
H11A H 0.8096 0.5906 0.4027 0.040 Uiso 1 1 calc R . .
H11B H 0.6189 0.5287 0.3955 0.040 Uiso 1 1 calc R . .
C20 C 0.4600(3) -0.0327(3) 0.20425(17) 0.0346(5) Uani 1 1 d . . .
H20 H 0.5270 0.0171 0.2594 0.042 Uiso 1 1 calc R . .
C4 C 1.2088(3) 0.2207(2) -0.01775(15) 0.0266(5) Uani 1 1 d . . .
H4A H 1.2453 0.1354 -0.0491 0.032 Uiso 1 1 calc R . .
H4B H 1.1370 0.2563 -0.0636 0.032 Uiso 1 1 calc R . .
C5 C 1.3595(3) 0.3269(2) 0.02360(17) 0.0287(5) Uani 1 1 d . . .
H5A H 1.4159 0.3517 -0.0254 0.034 Uiso 1 1 calc R . .
H5B H 1.4385 0.2867 0.0632 0.034 Uiso 1 1 calc R . .
C16 C 1.2408(3) 0.2196(3) 0.40840(17) 0.0380(6) Uani 1 1 d . . .
H16A H 1.3187 0.1716 0.3738 0.046 Uiso 1 1 calc R . .
H16B H 1.3072 0.2864 0.4614 0.046 Uiso 1 1 calc R . .
C18 C 1.0224(4) 0.0137(3) 0.36084(18) 0.0406(6) Uani 1 1 d . . .
H18A H 1.0945 -0.0415 0.3261 0.049 Uiso 1 1 calc R . .
H18B H 0.9467 -0.0503 0.3837 0.049 Uiso 1 1 calc R . .
C17 C 1.1298(4) 0.1158(3) 0.44084(17) 0.0409(6) Uani 1 1 d . . .
H17A H 1.0575 0.1645 0.4791 0.049 Uiso 1 1 calc R . .
H17B H 1.1988 0.0653 0.4784 0.049 Uiso 1 1 calc R . .

loop_
_atom_site_aniso_label
_atom_site_aniso_U_11
_atom_site_aniso_U_22
_atom_site_aniso_U_33
_atom_site_aniso_U_23
_atom_site_aniso_U_13
_atom_site_aniso_U_12
Ag1 0.02038(11) 0.01788(11) 0.03052(12) -0.00130(7) 0.00662(7) -0.00129(6)
P1 0.0196(3) 0.0165(3) 0.0210(3) -0.0003(2) 0.0061(2) 0.0003(2)
N1 0.0227(9) 0.0191(9) 0.0293(10) 0.0004(7) 0.0079(7) -0.0007(7)
N2 0.0233(9) 0.0252(10) 0.0285(10) -0.0010(8) 0.0088(8) -0.0035(7)
C7 0.0207(10) 0.0225(10) 0.0269(11) 0.0002(8) 0.0055(8) -0.0010(8)
N3 0.0354(11) 0.0384(12) 0.0397(12) 0.0125(10) 0.0171(9) 0.0023(9)
C13 0.0223(10) 0.0192(10) 0.0231(10) -0.0018(8) 0.0051(8) 0.0028(8)
C2 0.0206(10) 0.0183(10) 0.0224(10) 0.0005(8) 0.0065(8) 0.0020(8)
C6 0.0222(10) 0.0239(11) 0.0322(12) 0.0042(9) 0.0071(9) -0.0013(8)
C3 0.0252(10) 0.0164(10) 0.0301(11) 0.0018(8) 0.0105(9) 0.0026(8)
C8 0.0287(11) 0.0211(10) 0.0267(11) 0.0022(8) 0.0102(9) 0.0069(9)
C14 0.0289(11) 0.0219(10) 0.0248(11) 0.0023(8) 0.0056(9) 0.0061(9)
C15 0.0321(12) 0.0273(12) 0.0249(11) 0.0019(9) 0.0039(9) 0.0041(9)
C19 0.0426(14) 0.0237(11) 0.0274(11) 0.0058(9) 0.0093(10) 0.0032(10)
C10 0.0320(12) 0.0318(13) 0.0304(12) -0.0027(10) 0.0094(10) 0.0126(10)
C9 0.0359(13) 0.0227(11) 0.0339(12) 0.0010(9) 0.0117(10) 0.0096(9)
C12 0.0313(12) 0.0267(11) 0.0265(11) 0.0021(9) 0.0117(9) 0.0057(9)
C1 0.0282(12) 0.0252(12) 0.0425(14) 0.0076(10) 0.0119(10) -0.0010(9)
C11 0.0367(13) 0.0361(13) 0.0261(12) -0.0029(10) 0.0134(10) 0.0104(10)
C20 0.0329(13) 0.0390(14) 0.0295(12) 0.0022(10) 0.0083(10) -0.0010(11)
C4 0.0311(12) 0.0222(11) 0.0293(11) 0.0026(9) 0.0147(9) 0.0084(9)
C5 0.0236(11) 0.0314(12) 0.0358(12) 0.0100(10) 0.0140(9) 0.0076(9)
C16 0.0422(14) 0.0457(15) 0.0248(12) 0.0011(11) 0.0019(10) 0.0175(12)
C18 0.0608(18) 0.0309(14) 0.0327(13) 0.0095(11) 0.0096(12) 0.0109(12)
C17 0.0616(18) 0.0397(15) 0.0255(12) 0.0089(11) 0.0086(12) 0.0205(13)

loop_
_atom_type_symbol
_atom_type_description
_atom_type_scat_dispersion_real
_atom_type_scat_dispersion_imag
_atom_type_scat_source
C C 0.0033 0.0016 'International Tables Vol C Tables 4.2.6.8 and 6.1.1.4'
H H 0.0000 0.0000 'International Tables Vol C Tables 4.2.6.8 and 6.1.1.4'
N N 0.0061 0.0033 'International Tables Vol C Tables 4.2.6.8 and 6.1.1.4'
P P 0.1023 0.0942 'International Tables Vol C Tables 4.2.6.8 and 6.1.1.4'
Ag Ag -0.8971 1.1015 'International Tables Vol C Tables 4.2.6.8 and 6.1.1.4'

loop_
_geom_angle_atom_site_label_1
_geom_angle_atom_site_label_2
_geom_angle_atom_site_label_3
_geom_angle
_geom_angle_site_symmetry_1
_geom_angle_site_symmetry_3
_geom_angle_publ_flag
N2 Ag1 N1 107.01(7) . . ?
N2 Ag1 P1 132.07(5) . . ?
N1 Ag1 P1 120.71(5) . . ?
C13 P1 C2 105.96(10) . . ?
C13 P1 C14 106.07(10) . . ?
C2 P1 C14 105.56(10) . . ?
C13 P1 Ag1 114.81(7) . . ?
C2 P1 Ag1 108.76(7) . . ?
C14 P1 Ag1 114.93(7) . . ?
C1 N1 N2 105.12(19) . 2_655 ?
C1 N1 Ag1 127.67(16) . . ?
N2 N1 Ag1 127.10(14) 2_655 . ?
C20 N2 N1 105.94(19) . 2_655 ?
C20 N2 Ag1 127.83(16) . . ?
N1 N2 Ag1 125.80(14) 2_655 . ?
C2 C7 C6 109.91(18) . . ?
C2 C7 H7A 109.7 . . ?
C6 C7 H7A 109.7 . . ?
C2 C7 H7B 109.7 . . ?
C6 C7 H7B 109.7 . . ?
H7A C7 H7B 108.2 . . ?
C1 N3 C20 101.5(2) 2_655 . ?
C8 C13 C12 109.35(18) . . ?
C8 C13 P1 112.31(14) . . ?
C12 C13 P1 109.74(15) . . ?
C8 C13 H13 108.5 . . ?
C12 C13 H13 108.5 . . ?
P1 C13 H13 108.5 . . ?
C7 C2 C3 110.06(17) . . ?
C7 C2 P1 117.92(15) . . ?
C3 C2 P1 110.51(14) . . ?
C7 C2 H2 105.8 . . ?
C3 C2 H2 105.8 . . ?
P1 C2 H2 105.8 . . ?
C5 C6 C7 110.82(19) . . ?
C5 C6 H6A 109.5 . . ?
C7 C6 H6A 109.5 . . ?
C5 C6 H6B 109.5 . . ?
C7 C6 H6B 109.5 . . ?
H6A C6 H6B 108.1 . . ?
C4 C3 C2 111.07(18) . . ?
C4 C3 H3A 109.4 . . ?
C2 C3 H3A 109.4 . . ?
C4 C3 H3B 109.4 . . ?
C2 C3 H3B 109.4 . . ?
H3A C3 H3B 108.0 . . ?
C13 C8 C9 110.31(18) . . ?
C13 C8 H8A 109.6 . . ?
C9 C8 H8A 109.6 . . ?
C13 C8 H8B 109.6 . . ?
C9 C8 H8B 109.6 . . ?
H8A C8 H8B 108.1 . . ?
C15 C14 C19 110.68(19) . . ?
C15 C14 P1 115.26(16) . . ?
C19 C14 P1 111.71(16) . . ?
C15 C14 H14 106.2 . . ?
C19 C14 H14 106.2 . . ?
P1 C14 H14 106.2 . . ?
C16 C15 C14 110.3(2) . . ?
C16 C15 H15A 109.6 . . ?
C14 C15 H15A 109.6 . . ?
C16 C15 H15B 109.6 . . ?
C14 C15 H15B 109.6 . . ?
H15A C15 H15B 108.1 . . ?
C18 C19 C14 110.9(2) . . ?
C18 C19 H19A 109.5 . . ?
C14 C19 H19A 109.5 . . ?
C18 C19 H19B 109.5 . . ?
C14 C19 H19B 109.5 . . ?
H19A C19 H19B 108.0 . . ?
C9 C10 C11 111.30(19) . . ?
C9 C10 H10A 109.4 . . ?
C11 C10 H10A 109.4 . . ?
C9 C10 H10B 109.4 . . ?
C11 C10 H10B 109.4 . . ?
H10A C10 H10B 108.0 . . ?
C10 C9 C8 112.1(2) . . ?
C10 C9 H9A 109.2 . . ?
C8 C9 H9A 109.2 . . ?
C10 C9 H9B 109.2 . . ?
C8 C9 H9B 109.2 . . ?
H9A C9 H9B 107.9 . . ?
C11 C12 C13 110.41(19) . . ?
C11 C12 H12A 109.6 . . ?
C13 C12 H12A 109.6 . . ?
C11 C12 H12B 109.6 . . ?
C13 C12 H12B 109.6 . . ?
H12A C12 H12B 108.1 . . ?
N1 C1 N3 114.2(2) . 2_655 ?
N1 C1 H1 122.9 . . ?
N3 C1 H1 122.9 2_655 . ?
C12 C11 C10 111.32(19) . . ?
C12 C11 H11A 109.4 . . ?
C10 C11 H11A 109.4 . . ?
C12 C11 H11B 109.4 . . ?
C10 C11 H11B 109.4 . . ?
H11A C11 H11B 108.0 . . ?
N2 C20 N3 113.3(2) . . ?
N2 C20 H20 123.4 . . ?
N3 C20 H20 123.4 . . ?
C5 C4 C3 111.63(19) . . ?
C5 C4 H4A 109.3 . . ?
C3 C4 H4A 109.3 . . ?
C5 C4 H4B 109.3 . . ?
C3 C4 H4B 109.3 . . ?
H4A C4 H4B 108.0 . . ?
C4 C5 C6 111.49(18) . . ?
C4 C5 H5A 109.3 . . ?
C6 C5 H5A 109.3 . . ?
C4 C5 H5B 109.3 . . ?
C6 C5 H5B 109.3 . . ?
H5A C5 H5B 108.0 . . ?
C17 C16 C15 110.6(2) . . ?
C17 C16 H16A 109.5 . . ?
C15 C16 H16A 109.5 . . ?
C17 C16 H16B 109.5 . . ?
C15 C16 H16B 109.5 . . ?
H16A C16 H16B 108.1 . . ?
C19 C18 C17 111.3(2) . . ?
C19 C18 H18A 109.4 . . ?
C17 C18 H18A 109.4 . . ?
C19 C18 H18B 109.4 . . ?
C17 C18 H18B 109.4 . . ?
H18A C18 H18B 108.0 . . ?
C16 C17 C18 110.8(2) . . ?
C16 C17 H17A 109.5 . . ?
C18 C17 H17A 109.5 . . ?
C16 C17 H17B 109.5 . . ?
C18 C17 H17B 109.5 . . ?
H17A C17 H17B 108.1 . . ?

loop_
_geom_bond_atom_site_label_1
_geom_bond_atom_site_label_2
_geom_bond_distance
_geom_bond_site_symmetry_2
_geom_bond_publ_flag
Ag1 N2 2.2093(18) . ?
Ag1 N1 2.2594(19) . ?
Ag1 P1 2.3654(5) . ?
P1 C13 1.836(2) . ?
P1 C2 1.836(2) . ?
P1 C14 1.855(2) . ?
N1 C1 1.321(3) . ?
N1 N2 1.367(3) 2_655 ?
N2 C20 1.321(3) . ?
N2 N1 1.367(3) 2_655 ?
C7 C2 1.527(3) . ?
C7 C6 1.528(3) . ?
C7 H7A 0.9900 . ?
C7 H7B 0.9900 . ?
N3 C1 1.334(3) 2_655 ?
N3 C20 1.345(3) . ?
C13 C8 1.524(3) . ?
C13 C12 1.530(3) . ?
C13 H13 1.0000 . ?
C2 C3 1.531(3) . ?
C2 H2 1.0000 . ?
C6 C5 1.518(3) . ?
C6 H6A 0.9900 . ?
C6 H6B 0.9900 . ?
C3 C4 1.519(3) . ?
C3 H3A 0.9900 . ?
C3 H3B 0.9900 . ?
C8 C9 1.525(3) . ?
C8 H8A 0.9900 . ?
C8 H8B 0.9900 . ?
C14 C15 1.525(3) . ?
C14 C19 1.528(3) . ?
C14 H14 1.0000 . ?
C15 C16 1.525(3) . ?
C15 H15A 0.9900 . ?
C15 H15B 0.9900 . ?
C19 C18 1.520(4) . ?
C19 H19A 0.9900 . ?
C19 H19B 0.9900 . ?
C10 C9 1.515(3) . ?
C10 C11 1.522(4) . ?
C10 H10A 0.9900 . ?
C10 H10B 0.9900 . ?
C9 H9A 0.9900 . ?
C9 H9B 0.9900 . ?
C12 C11 1.520(3) . ?
C12 H12A 0.9900 . ?
C12 H12B 0.9900 . ?
C1 N3 1.334(3) 2_655 ?
C1 H1 0.9500 . ?
C11 H11A 0.9900 . ?
C11 H11B 0.9900 . ?
C20 H20 0.9500 . ?
C4 C5 1.513(3) . ?
C4 H4A 0.9900 . ?
C4 H4B 0.9900 . ?
C5 H5A 0.9900 . ?
C5 H5B 0.9900 . ?
C16 C17 1.509(4) . ?
C16 H16A 0.9900 . ?
C16 H16B 0.9900 . ?
C18 C17 1.523(4) . ?
C18 H18A 0.9900 . ?
C18 H18B 0.9900 . ?
C17 H17A 0.9900 . ?
C17 H17B 0.9900 . ?
